data_7211576
loop_
_publ_author_name
'DeBurgomaster, Paul'
'Ouellette, Wayne'
'Liu, Hongxue'
'O'Connor, Charles J.'
'Zubieta, Jon'

_publ_section_title
;
 Hydrothermal chemistry of vanadium oxides with aromatic di- and
 tri-phosphonates in the presence of secondary metal copper(II) cationic
 complex subunits
;
_journal_issue 2
_journal_name_full CrystEngComm
_journal_page_first 446
_journal_paper_doi 10.1039/b910641c
_journal_volume 12
_journal_year 2010
_chemical_formula_moiety 'C30 H20 Cu2 N4 O11 P2 V2'
_chemical_formula_sum 'C30 H20 Cu2 N4 O11 P2 V2'
_chemical_formula_weight 903.40
_chemical_name_systematic
;
?
;
_space_group_IT_number 13
_symmetry_cell_setting monoclinic
_symmetry_space_group_name_Hall '-P 2yac'
_symmetry_space_group_name_H-M 'P 1 2/n 1'
_atom_sites_solution_hydrogens geom
_atom_sites_solution_primary direct
_atom_sites_solution_secondary difmap
_audit_creation_method SHELXL-97
_cell_angle_alpha 90.00
_cell_angle_beta 95.070(2)
_cell_angle_gamma 90.00
_cell_formula_units_Z 2
_cell_length_a 9.5731(9)
_cell_length_b 9.5962(10)
_cell_length_c 16.5163(16)
_cell_measurement_reflns_used 3090
_cell_measurement_temperature 90(2)
_cell_measurement_theta_max 28.20
_cell_measurement_theta_min 2.46
_cell_volume 1511.3(3)
_computing_cell_refinement 'Bruker SMART (Bruker, 2002)'
_computing_data_collection 'Bruker SMART (Bruker, 2002)'
_computing_data_reduction 'Bruker SAINT (Bruker, 2002)'
_computing_molecular_graphics 'CrystalMaker (Palmer, 2006)'
_computing_publication_material 'Bruker SHELXTL (Bruker, 2002)'
_computing_structure_refinement 'SHELXL-97 (Sheldrick, 1997)'
_computing_structure_solution 'SHELXS-97 (Sheldrick, 1997)'
_diffrn_ambient_temperature 90(2)
_diffrn_detector_area_resol_mean 512
_diffrn_measured_fraction_theta_full 0.998
_diffrn_measured_fraction_theta_max 0.998
_diffrn_measurement_device_type 'Bruker APEX CCD area detector'
_diffrn_measurement_method 'Phi and omega scans'
_diffrn_radiation_monochromator graphite
_diffrn_radiation_probe x-ray
_diffrn_radiation_type MoK\a
_diffrn_radiation_wavelength 0.71073
_diffrn_reflns_av_R_equivalents 0.0514
_diffrn_reflns_av_sigmaI/netI 0.0454
_diffrn_reflns_limit_h_max 12
_diffrn_reflns_limit_h_min -12
_diffrn_reflns_limit_k_max 12
_diffrn_reflns_limit_k_min -12
_diffrn_reflns_limit_l_max 21
_diffrn_reflns_limit_l_min -21
_diffrn_reflns_number 14518
_diffrn_reflns_theta_full 28.00
_diffrn_reflns_theta_max 28.00
_diffrn_reflns_theta_min 2.46
_diffrn_source 'fine-focus sealed tube'
_diffrn_standards_decay_% 0.001
_exptl_absorpt_coefficient_mu 2.167
_exptl_absorpt_correction_T_max 0.8810
_exptl_absorpt_correction_T_min 0.6711
_exptl_absorpt_correction_type multi-scan
_exptl_absorpt_process_details 'SADABS SHELXL-97 (Sheldrick, 1997)'
_exptl_crystal_colour green
_exptl_crystal_density_diffrn 1.985
_exptl_crystal_density_method 'not measured'
_exptl_crystal_description block
_exptl_crystal_F_000 900
_exptl_crystal_size_max 0.20
_exptl_crystal_size_mid 0.10
_exptl_crystal_size_min 0.06
_refine_diff_density_max 0.985
_refine_diff_density_min -1.367
_refine_diff_density_rms 0.190
_refine_ls_extinction_method none
_refine_ls_goodness_of_fit_ref 1.410
_refine_ls_hydrogen_treatment constr
_refine_ls_matrix_type full
_refine_ls_number_parameters 232
_refine_ls_number_reflns 3643
_refine_ls_number_restraints 6
_refine_ls_restrained_S_all 1.409
_refine_ls_R_factor_all 0.0977
_refine_ls_R_factor_gt 0.0968
_refine_ls_shift/su_max 0.000
_refine_ls_shift/su_mean 0.000
_refine_ls_structure_factor_coef Fsqd
_refine_ls_weighting_details 'calc w=1/[\s^2^(Fo^2^)+(0.0156P)^2^+23.7794P] where P=(Fo^2^+2Fc^2^)/3'
_refine_ls_weighting_scheme calc
_refine_ls_wR_factor_gt 0.1843
_refine_ls_wR_factor_ref 0.1847
_reflns_number_gt 3600
_reflns_number_total 3643
_reflns_threshold_expression >2sigma(I)
_cod_data_source_file b910641c.txt
_cod_data_source_block 1
_cod_depositor_comments
;
The following automatic conversions were performed:

'_symmetry_cell_setting' value 'Monoclinic' changed to 'monoclinic'
according to /home/saulius/struct/CIF-dictionaries/cif_core.dic
dictionary named 'cif_core.dic' version 2.4.2 from 2011-04-26.

Automatic conversion script
Id: cif_fix_values 1891 2012-01-12 08:04:46Z andrius 
;
_cod_original_sg_symbol_Hall -P2yac
_cod_original_sg_symbol_H-M P2/n
_cod_database_code 7211576

loop_
_symmetry_equiv_pos_as_xyz
'x, y, z'
'-x+1/2, y, -z+1/2'
'-x, -y, -z'
'x-1/2, -y, z-1/2'

loop_
_atom_site_label
_atom_site_type_symbol
_atom_site_fract_x
_atom_site_fract_y
_atom_site_fract_z
_atom_site_U_iso_or_equiv
_atom_site_adp_type
_atom_site_occupancy
_atom_site_symmetry_multiplicity
_atom_site_calc_flag
_atom_site_refinement_flags
Cu1 Cu 0.77464(9) 0.63071(9) 0.00801(5) 0.0077(2) Uani 1 1 d .
V1 V 1.10826(13) 0.24430(12) 0.17116(7) 0.0096(3) Uani 1 1 d .
P1 P 1.06081(18) 0.55874(18) 0.11515(11) 0.0076(4) Uani 1 1 d .
O1 O 0.9288(5) 0.6405(6) 0.0910(3) 0.0129(10) Uani 1 1 d .
O2 O 1.1537(5) 0.5284(5) 0.0477(3) 0.0117(10) Uani 1 1 d .
O3 O 1.0273(5) 0.4207(5) 0.1605(3) 0.0090(9) Uani 1 1 d .
O4 O 1.2500 0.2447(8) 0.2500 0.026(2) Uani 1 2 d S
O5 O 0.9878(6) 0.1349(6) 0.1916(3) 0.0193(12) Uani 1 1 d .
O6 O 1.1631(6) 0.2041(6) 0.0831(3) 0.0174(11) Uani 1 1 d .
N1 N 0.6693(6) 0.7759(6) 0.0682(4) 0.0101(12) Uani 1 1 d .
N2 N 0.5834(6) 0.6091(6) -0.0533(4) 0.0099(11) Uani 1 1 d .
C1 C 1.2500 0.8766(11) 0.2500 0.014(2) Uani 1 2 d S
H1 H 1.2500 0.9735 0.2500 0.017 Uiso 1 2 calc SR
C2 C 1.1597(8) 0.8048(7) 0.1940(4) 0.0118(14) Uani 1 1 d .
H2 H 1.0982 0.8540 0.1578 0.014 Uiso 1 1 calc R
C3 C 1.1610(7) 0.6600(7) 0.1917(4) 0.0088(13) Uani 1 1 d .
C4 C 1.2500 0.5918(10) 0.2500 0.0087(18) Uani 1 2 d S
H4 H 1.2500 0.4949 0.2500 0.010 Uiso 1 2 calc SR
C16 C 0.5426(7) 0.5249(8) -0.1136(4) 0.0109(14) Uani 1 1 d .
H16 H 0.6062 0.4589 -0.1291 0.013 Uiso 1 1 calc R
C15 C 0.4081(8) 0.5288(7) -0.1562(4) 0.0113(14) Uani 1 1 d U
H15 H 0.3841 0.4686 -0.1993 0.014 Uiso 1 1 calc R
C14 C 0.3150(8) 0.6239(8) -0.1320(5) 0.0168(15) Uani 1 1 d .
H14 H 0.2256 0.6286 -0.1589 0.020 Uiso 1 1 calc R
C12 C 0.3509(8) 0.7143(8) -0.0674(5) 0.0136(14) Uani 1 1 d .
C13 C 0.4889(7) 0.7049(8) -0.0302(4) 0.0114(14) Uani 1 1 d .
C11 C 0.2584(8) 0.8168(9) -0.0363(5) 0.0157(15) Uani 1 1 d .
H11 H 0.1673 0.8251 -0.0604 0.019 Uiso 1 1 calc R
C10 C 0.3005(8) 0.9001(8) 0.0263(4) 0.0141(15) Uani 1 1 d .
H10 H 0.2383 0.9648 0.0447 0.017 Uiso 1 1 calc R
C8 C 0.4418(8) 0.8907(8) 0.0657(5) 0.0133(14) Uani 1 1 d .
C9 C 0.5346(8) 0.7916(7) 0.0358(4) 0.0117(14) Uani 1 1 d .
C7 C 0.4949(9) 0.9734(8) 0.1306(5) 0.0170(15) Uani 1 1 d .
H7 H 0.4381 1.0396 0.1525 0.020 Uiso 1 1 calc R
C6 C 0.6307(8) 0.9566(8) 0.1619(4) 0.0152(15) Uani 1 1 d .
H6 H 0.6670 1.0124 0.2047 0.018 Uiso 1 1 calc R
C5 C 0.7151(8) 0.8562(8) 0.1298(4) 0.0160(15) Uani 1 1 d .
H5 H 0.8068 0.8453 0.1525 0.019 Uiso 1 1 calc R

loop_
_atom_site_aniso_label
_atom_site_aniso_U_11
_atom_site_aniso_U_22
_atom_site_aniso_U_33
_atom_site_aniso_U_23
_atom_site_aniso_U_13
_atom_site_aniso_U_12
Cu1 0.0084(4) 0.0080(4) 0.0065(4) -0.0020(3) -0.0010(3) 0.0015(3)
V1 0.0110(6) 0.0075(5) 0.0095(6) 0.0008(4) -0.0035(4) -0.0007(4)
P1 0.0074(8) 0.0070(8) 0.0080(8) 0.0001(6) -0.0018(6) 0.0009(6)
O1 0.011(2) 0.016(3) 0.011(2) -0.004(2) -0.0043(19) 0.003(2)
O2 0.011(2) 0.014(3) 0.010(2) -0.001(2) -0.0005(19) 0.0021(19)
O3 0.008(2) 0.011(2) 0.008(2) 0.0006(19) -0.0010(17) 0.0023(18)
O4 0.030(5) 0.009(4) 0.035(5) 0.000 -0.024(4) 0.000
O5 0.020(3) 0.019(3) 0.018(3) 0.005(2) -0.004(2) -0.006(2)
O6 0.026(3) 0.012(3) 0.016(3) 0.001(2) 0.008(2) 0.002(2)
N1 0.008(3) 0.013(3) 0.010(3) -0.001(2) -0.002(2) -0.001(2)
N2 0.012(3) 0.008(3) 0.009(3) 0.003(2) 0.001(2) -0.002(2)
C1 0.026(6) 0.009(5) 0.008(4) 0.000 0.002(4) 0.000
C2 0.015(3) 0.010(3) 0.010(3) 0.004(3) -0.002(3) 0.006(3)
C3 0.008(3) 0.006(3) 0.012(3) -0.001(2) -0.001(2) -0.001(2)
C4 0.013(5) 0.005(4) 0.009(4) 0.000 0.005(4) 0.000
C16 0.009(3) 0.016(3) 0.010(3) 0.001(3) 0.007(3) 0.003(3)
C15 0.017(3) 0.008(3) 0.009(3) -0.007(2) 0.003(2) 0.001(2)
C14 0.014(4) 0.021(4) 0.015(3) 0.005(3) -0.001(3) -0.007(3)
C12 0.010(3) 0.015(4) 0.016(4) 0.001(3) 0.003(3) 0.000(3)
C13 0.012(3) 0.012(3) 0.010(3) 0.003(3) 0.001(3) -0.002(3)
C11 0.009(3) 0.024(4) 0.014(4) 0.002(3) 0.000(3) 0.003(3)
C10 0.016(4) 0.011(3) 0.016(4) 0.005(3) 0.005(3) 0.003(3)
C8 0.012(3) 0.012(3) 0.016(3) 0.002(3) 0.001(3) -0.002(3)
C9 0.014(3) 0.009(3) 0.012(3) 0.007(3) 0.000(3) 0.001(3)
C7 0.024(4) 0.007(3) 0.020(4) -0.001(3) 0.004(3) 0.001(3)
C6 0.019(4) 0.021(4) 0.006(3) -0.009(3) -0.003(3) 0.004(3)
C5 0.018(4) 0.019(4) 0.010(3) -0.004(3) -0.003(3) 0.007(3)

loop_
_atom_type_symbol
_atom_type_description
_atom_type_scat_dispersion_real
_atom_type_scat_dispersion_imag
_atom_type_scat_source
C C 0.0033 0.0016 'International Tables Vol C Tables 4.2.6.8 and 6.1.1.4'
H H 0.0000 0.0000 'International Tables Vol C Tables 4.2.6.8 and 6.1.1.4'
N N 0.0061 0.0033 'International Tables Vol C Tables 4.2.6.8 and 6.1.1.4'
O O 0.0106 0.0060 'International Tables Vol C Tables 4.2.6.8 and 6.1.1.4'
P P 0.1023 0.0942 'International Tables Vol C Tables 4.2.6.8 and 6.1.1.4'
V V 0.3005 0.5294 'International Tables Vol C Tables 4.2.6.8 and 6.1.1.4'
Cu Cu 0.3201 1.2651 'International Tables Vol C Tables 4.2.6.8 and 6.1.1.4'

loop_
_geom_angle_atom_site_label_1
_geom_angle_atom_site_label_2
_geom_angle_atom_site_label_3
_geom_angle
_geom_angle_site_symmetry_1
_geom_angle_site_symmetry_3
O1 Cu1 O2 95.5(2) . 3_765
O1 Cu1 N2 164.5(2) . .
O2 Cu1 N2 91.4(2) 3_765 .
O1 Cu1 N1 90.0(2) . .
O2 Cu1 N1 169.9(2) 3_765 .
N2 Cu1 N1 81.3(2) . .
O1 Cu1 O6 101.9(2) . 3_765
O2 Cu1 O6 96.3(2) 3_765 3_765
N2 Cu1 O6 91.1(2) . 3_765
N1 Cu1 O6 90.9(2) . 3_765
O5 V1 O6 108.8(3) . .
O5 V1 O4 110.9(3) . .
O6 V1 O4 111.3(2) . .
O5 V1 O3 108.1(3) . .
O6 V1 O3 107.1(2) . .
O4 V1 O3 110.4(3) . .
O1 P1 O2 116.0(3) . .
O1 P1 O3 111.3(3) . .
O2 P1 O3 110.3(3) . .
O1 P1 C3 106.6(3) . .
O2 P1 C3 108.0(3) . .
O3 P1 C3 103.8(3) . .
P1 O1 Cu1 137.1(3) . .
P1 O2 Cu1 139.1(3) . 3_765
P1 O3 V1 135.3(3) . .
V1 O4 V1 179.7(5) 2_755 .
V1 O6 Cu1 122.8(3) . 3_765
C5 N1 C9 118.5(6) . .
C5 N1 Cu1 129.3(5) . .
C9 N1 Cu1 112.2(5) . .
C16 N2 C13 117.7(6) . .
C16 N2 Cu1 129.6(5) . .
C13 N2 Cu1 112.6(5) . .
C2 C1 C2 120.7(10) . 2_755
C2 C1 H1 119.7 . .
C2 C1 H1 119.7 2_755 .
C3 C2 C1 120.4(7) . .
C3 C2 H2 119.8 . .
C1 C2 H2 119.8 . .
C4 C3 C2 117.3(7) . .
C4 C3 P1 119.2(6) . .
C2 C3 P1 123.5(5) . .
C3 C4 C3 123.9(9) 2_755 .
C3 C4 H4 118.1 2_755 .
C3 C4 H4 118.1 . .
N2 C16 C15 123.9(6) . .
N2 C16 H16 118.0 . .
C15 C16 H16 118.0 . .
C14 C15 C16 117.6(6) . .
C14 C15 H15 121.2 . .
C16 C15 H15 121.2 . .
C15 C14 C12 121.3(7) . .
C15 C14 H14 119.4 . .
C12 C14 H14 119.4 . .
C14 C12 C13 116.9(7) . .
C14 C12 C11 125.2(7) . .
C13 C12 C11 117.9(7) . .
N2 C13 C12 122.6(7) . .
N2 C13 C9 116.4(6) . .
C12 C13 C9 121.0(7) . .
C10 C11 C12 121.8(7) . .
C10 C11 H11 119.1 . .
C12 C11 H11 119.1 . .
C11 C10 C8 120.9(7) . .
C11 C10 H10 119.6 . .
C8 C10 H10 119.6 . .
C7 C8 C9 116.9(7) . .
C7 C8 C10 124.9(7) . .
C9 C8 C10 118.2(7) . .
N1 C9 C13 117.2(6) . .
N1 C9 C8 122.6(7) . .
C13 C9 C8 120.2(7) . .
C6 C7 C8 119.6(7) . .
C6 C7 H7 120.2 . .
C8 C7 H7 120.2 . .
C7 C6 C5 120.2(7) . .
C7 C6 H6 119.9 . .
C5 C6 H6 119.9 . .
N1 C5 C6 122.3(7) . .
N1 C5 H5 118.9 . .
C6 C5 H5 118.9 . .

loop_
_geom_bond_atom_site_label_1
_geom_bond_atom_site_label_2
_geom_bond_distance
_geom_bond_site_symmetry_2
Cu1 O1 1.926(5) .
Cu1 O2 1.939(5) 3_765
Cu1 N2 2.023(6) .
Cu1 N1 2.031(6) .
Cu1 O6 2.301(5) 3_765
V1 O5 1.617(6) .
V1 O6 1.635(5) .
V1 O4 1.7957(12) .
V1 O3 1.863(5) .
P1 O1 1.511(5) .
P1 O2 1.514(5) .
P1 O3 1.569(5) .
P1 C3 1.803(7) .
O2 Cu1 1.939(5) 3_765
O4 V1 1.7957(12) 2_755
O6 Cu1 2.301(5) 3_765
N1 C5 1.319(9) .
N1 C9 1.360(9) .
N2 C16 1.315(9) .
N2 C13 1.367(9) .
C1 C2 1.392(9) .
C1 C2 1.392(9) 2_755
C1 H1 0.9300 .
C2 C3 1.391(9) .
C2 H2 0.9300 .
C3 C4 1.391(8) .
C4 C3 1.391(8) 2_755
C4 H4 0.9300 .
C16 C15 1.413(10) .
C16 H16 0.9300 .
C15 C14 1.361(11) .
C15 H15 0.9300 .
C14 C12 1.393(11) .
C14 H14 0.9300 .
C12 C13 1.409(10) .
C12 C11 1.448(10) .
C13 C9 1.410(10) .
C11 C10 1.340(11) .
C11 H11 0.9300 .
C10 C8 1.452(10) .
C10 H10 0.9300 .
C8 C7 1.392(11) .
C8 C9 1.419(10) .
C7 C6 1.366(11) .
C7 H7 0.9300 .
C6 C5 1.392(10) .
C6 H6 0.9300 .
C5 H5 0.9300 .

loop_
_geom_torsion_atom_site_label_1
_geom_torsion_atom_site_label_2
_geom_torsion_atom_site_label_3
_geom_torsion_atom_site_label_4
_geom_torsion
_geom_torsion_site_symmetry_1
_geom_torsion_site_symmetry_4
O2 P1 O1 Cu1 50.2(6) . .
O3 P1 O1 Cu1 -76.9(5) . .
C3 P1 O1 Cu1 170.5(5) . .
O2 Cu1 O1 P1 -2.8(5) 3_765 .
N2 Cu1 O1 P1 113.2(9) . .
N1 Cu1 O1 P1 168.6(5) . .
O6 Cu1 O1 P1 -100.4(5) 3_765 .
O1 P1 O2 Cu1 -117.9(5) . 3_765
O3 P1 O2 Cu1 9.7(6) . 3_765
C3 P1 O2 Cu1 122.5(5) . 3_765
O1 P1 O3 V1 150.5(4) . .
O2 P1 O3 V1 20.3(5) . .
C3 P1 O3 V1 -95.2(5) . .
O5 V1 O3 P1 -155.2(4) . .
O6 V1 O3 P1 -38.0(5) . .
O4 V1 O3 P1 83.3(4) . .
O5 V1 O4 V1 46.2(8) . 2_755
O6 V1 O4 V1 -75.2(9) . 2_755
O3 V1 O4 V1 166.0(8) . 2_755
O5 V1 O6 Cu1 143.5(3) . 3_765
O4 V1 O6 Cu1 -93.9(4) . 3_765
O3 V1 O6 Cu1 26.8(4) . 3_765
O1 Cu1 N1 C5 11.5(7) . .
O2 Cu1 N1 C5 134.4(12) 3_765 .
N2 Cu1 N1 C5 178.7(7) . .
O6 Cu1 N1 C5 -90.3(7) 3_765 .
O1 Cu1 N1 C9 -171.1(5) . .
O2 Cu1 N1 C9 -48.2(15) 3_765 .
N2 Cu1 N1 C9 -3.9(5) . .
O6 Cu1 N1 C9 87.0(5) 3_765 .
O1 Cu1 N2 C16 -123.4(9) . .
O2 Cu1 N2 C16 -6.9(6) 3_765 .
N1 Cu1 N2 C16 -179.8(6) . .
O6 Cu1 N2 C16 89.4(6) 3_765 .
O1 Cu1 N2 C13 61.6(11) . .
O2 Cu1 N2 C13 178.2(5) 3_765 .
N1 Cu1 N2 C13 5.2(5) . .
O6 Cu1 N2 C13 -85.5(5) 3_765 .
C2 C1 C2 C3 -1.7(5) 2_755 .
C1 C2 C3 C4 3.3(10) . .
C1 C2 C3 P1 -173.7(4) . .
O1 P1 C3 C4 151.3(5) . .
O2 P1 C3 C4 -83.4(5) . .
O3 P1 C3 C4 33.7(5) . .
O1 P1 C3 C2 -31.8(7) . .
O2 P1 C3 C2 93.5(7) . .
O3 P1 C3 C2 -149.4(6) . .
C2 C3 C4 C3 -1.6(5) . 2_755
P1 C3 C4 C3 175.4(6) . 2_755
C13 N2 C16 C15 0.7(10) . .
Cu1 N2 C16 C15 -174.0(5) . .
N2 C16 C15 C14 -1.3(11) . .
C16 C15 C14 C12 0.1(11) . .
C15 C14 C12 C13 1.6(11) . .
C15 C14 C12 C11 -178.8(7) . .
C16 N2 C13 C12 1.1(10) . .
Cu1 N2 C13 C12 176.7(6) . .
C16 N2 C13 C9 178.6(6) . .
Cu1 N2 C13 C9 -5.8(8) . .
C14 C12 C13 N2 -2.3(11) . .
C11 C12 C13 N2 178.1(7) . .
C14 C12 C13 C9 -179.7(7) . .
C11 C12 C13 C9 0.7(11) . .
C14 C12 C11 C10 179.8(8) . .
C13 C12 C11 C10 -0.5(11) . .
C12 C11 C10 C8 0.0(12) . .
C11 C10 C8 C7 179.6(7) . .
C11 C10 C8 C9 0.4(11) . .
C5 N1 C9 C13 179.7(7) . .
Cu1 N1 C9 C13 2.0(8) . .
C5 N1 C9 C8 0.0(11) . .
Cu1 N1 C9 C8 -177.6(5) . .
N2 C13 C9 N1 2.5(9) . .
C12 C13 C9 N1 -179.9(7) . .
N2 C13 C9 C8 -177.8(6) . .
C12 C13 C9 C8 -0.3(10) . .
C7 C8 C9 N1 0.1(11) . .
C10 C8 C9 N1 179.4(6) . .
C7 C8 C9 C13 -179.5(7) . .
C10 C8 C9 C13 -0.2(10) . .
C9 C8 C7 C6 0.3(11) . .
C10 C8 C7 C6 -178.9(7) . .
C8 C7 C6 C5 -0.9(12) . .
C9 N1 C5 C6 -0.6(11) . .
Cu1 N1 C5 C6 176.6(6) . .
C7 C6 C5 N1 1.1(13) . .
